data_1569027
loop_
_publ_author_name
'Lease, Nicholas'
'Spielvogel, Kyle D.'
'Davis, Jack V.'
'Tisdale, Jeremy T.'
'Klamborowski, Lisa M.'
'Cawkwell, M. J.'
'Manner, Virginia W.'

_publ_section_title
;
 Halogenated PETN derivatives: interplay between physical and chemical
 factors in explosive sensitivity.
;
_journal_issue 25
_journal_name_full 'Chemical science'
_journal_page_first 7044
_journal_page_last 7056
_journal_paper_doi 10.1039/d3sc01627g
_journal_volume 14
_journal_year 2023
_chemical_formula_moiety '2(C2.5 H4 Cl N O3)'
_chemical_formula_sum 'C5 H8 Cl2 N2 O6'
_chemical_formula_weight 263.03
_space_group_crystal_system monoclinic
_space_group_IT_number 5
_space_group_name_Hall 'C 2y'
_space_group_name_H-M_alt 'C 1 2 1'
_atom_sites_solution_hydrogens geom
_atom_sites_solution_primary dual
_audit_creation_date 2022-09-02
_audit_creation_method
;
Olex2 1.5
(compiled 2022.04.07 svn.rca3783a0 for OlexSys, GUI svn.r6498)
;
_audit_update_record
;
2023-03-27 deposited with the CCDC.	2023-05-03 downloaded from the CCDC.
;
_cell_angle_alpha 90
_cell_angle_beta 121.680(4)
_cell_angle_gamma 90
_cell_formula_units_Z 4
_cell_length_a 14.7924(15)
_cell_length_b 6.6138(6)
_cell_length_c 12.570(2)
_cell_measurement_reflns_used 7718
_cell_measurement_temperature 296.00
_cell_measurement_theta_max 73.80
_cell_measurement_theta_min 4.13
_cell_volume 1046.5(2)
_computing_molecular_graphics 'Olex2 1.5 (Dolomanov et al., 2009)'
_computing_publication_material 'Olex2 1.5 (Dolomanov et al., 2009)'
_computing_structure_refinement 'SHELXL 2018/3 (Sheldrick, 2015)'
_computing_structure_solution 'SHELXT 2018/2 (Sheldrick, 2018)'
_diffrn_ambient_temperature 296.00
_diffrn_measured_fraction_theta_full 0.998
_diffrn_measured_fraction_theta_max 0.998
_diffrn_measurement_device_type 'Bruker D8 Venture Duo'
_diffrn_radiation_type CuK\a
_diffrn_radiation_wavelength 1.54178
_diffrn_reflns_av_R_equivalents 0.0522
_diffrn_reflns_av_unetI/netI 0.0357
_diffrn_reflns_Laue_measured_fraction_full 0.998
_diffrn_reflns_Laue_measured_fraction_max 0.998
_diffrn_reflns_limit_h_max 18
_diffrn_reflns_limit_h_min -18
_diffrn_reflns_limit_k_max 7
_diffrn_reflns_limit_k_min -8
_diffrn_reflns_limit_l_max 15
_diffrn_reflns_limit_l_min -15
_diffrn_reflns_number 13281
_diffrn_reflns_point_group_measured_fraction_full 0.989
_diffrn_reflns_point_group_measured_fraction_max 0.984
_diffrn_reflns_theta_full 67.679
_diffrn_reflns_theta_max 72.054
_diffrn_reflns_theta_min 4.133
_exptl_absorpt_coefficient_mu 5.773
_exptl_absorpt_correction_T_max 0.753
_exptl_absorpt_correction_T_min 0.557
_exptl_absorpt_correction_type multi-scan
_exptl_absorpt_process_details
;
SADABS-2016 (Bruker,2016) was used for absorption correction.
wR2(int) was 0.1284 before and 0.081 after correction.
The Ratio of minimum to maximum transmission is 0.73985.
The \l/2 correction factor is 0.00150.
;
_exptl_crystal_colour 'clear colourless'
_exptl_crystal_colour_lustre clear
_exptl_crystal_colour_primary colourless
_exptl_crystal_density_diffrn 1.669
_exptl_crystal_description plate-like
_exptl_crystal_F_000 536
_exptl_crystal_recrystallization_method 'Re-crystallisation from solvent: Ethanol'
_exptl_crystal_size_max 0.088
_exptl_crystal_size_mid 0.075
_exptl_crystal_size_min 0.02
_refine_diff_density_max 0.151
_refine_diff_density_min -0.250
_refine_diff_density_rms 0.043
_refine_ls_abs_structure_details
;
 Flack x determined using 807 quotients [(I+)-(I-)]/[(I+)+(I-)]
 (Parsons, Flack and Wagner, Acta Cryst. B69 (2013) 249-259).
;
_refine_ls_abs_structure_Flack 0.061(7)
_refine_ls_extinction_method none
_refine_ls_goodness_of_fit_ref 1.065
_refine_ls_hydrogen_treatment constr
_refine_ls_matrix_type full
_refine_ls_number_parameters 137
_refine_ls_number_reflns 2021
_refine_ls_number_restraints 1
_refine_ls_restrained_S_all 1.064
_refine_ls_R_factor_all 0.0279
_refine_ls_R_factor_gt 0.0258
_refine_ls_shift/su_max 0.000
_refine_ls_shift/su_mean 0.000
_refine_ls_structure_factor_coef Fsqd
_refine_ls_weighting_details 'w=1/[\s^2^(Fo^2^)+(0.0289P)^2^+0.1870P] where P=(Fo^2^+2Fc^2^)/3'
_refine_ls_weighting_scheme calc
_refine_ls_wR_factor_gt 0.0618
_refine_ls_wR_factor_ref 0.0632
_reflns_Friedel_coverage 0.803
_reflns_Friedel_fraction_full 0.978
_reflns_Friedel_fraction_max 0.967
_reflns_number_gt 1916
_reflns_number_total 2021
_reflns_threshold_expression 'I > 2\s(I)'
_cod_data_source_file d3sc01627g2.cif
_cod_data_source_block cu_petn_cl2_c_0ma
_cod_depositor_comments 'Adding full bibliography for 1569019--1569028.cif.'
_cod_database_code 1569027
_shelx_shelxl_version_number 2018/3
_shelx_space_group_comment
;
The symmetry employed for this shelxl refinement is uniquely defined
by the following loop, which should always be used as a source of
symmetry information in preference to the above space-group names.
They are only intended as comments.
;
_shelx_estimated_absorpt_t_max 0.893
_shelx_estimated_absorpt_t_min 0.631
_olex2_refinement_description
;
1. Fixed Uiso
 At 1.2 times of:
  All C(H,H) groups
2.a Secondary CH2 refined with riding coordinates:
 C3A(H3AA,H3AB), C3(H3A,H3B), C1A(H1AA,H1AB), C1(H1A,H1B)
;
_olex2_submission_special_instructions 'No special instructions were received'

loop_
_space_group_symop_operation_xyz
'x, y, z'
'-x, y, -z'
'x+1/2, y+1/2, z'
'-x+1/2, y+1/2, -z'

loop_
_atom_site_label
_atom_site_type_symbol
_atom_site_fract_x
_atom_site_fract_y
_atom_site_fract_z
_atom_site_U_iso_or_equiv
_atom_site_adp_type
_atom_site_occupancy
_atom_site_site_symmetry_order
_atom_site_calc_flag
_atom_site_refinement_flags_posn
_atom_site_refinement_flags_adp
_atom_site_refinement_flags_occupancy
_atom_site_disorder_assembly
_atom_site_disorder_group
Cl1 Cl 0.41281(6) 0.72385(11) 0.82079(7) 0.0573(2) Uani 1 1 d . . . . .
Cl1A Cl 0.63160(6) 1.06402(12) 0.65481(7) 0.0649(2) Uani 1 1 d . . . . .
O1A O 0.43317(14) 0.5017(3) 0.57308(17) 0.0458(5) Uani 1 1 d . . . . .
O1 O 0.39410(13) 0.1595(3) 1.00951(16) 0.0422(4) Uani 1 1 d . . . . .
O2 O 0.23783(16) 0.0654(4) 0.8472(2) 0.0617(5) Uani 1 1 d . . . . .
O3A O 0.3779(2) 0.2739(4) 0.6487(2) 0.0724(7) Uani 1 1 d . . . . .
O2A O 0.26548(17) 0.3950(4) 0.4649(2) 0.0657(6) Uani 1 1 d . . . . .
N1 N 0.30157(17) 0.0452(4) 0.9560(2) 0.0454(5) Uani 1 1 d . . . . .
O3 O 0.29826(19) -0.0643(4) 1.0303(2) 0.0699(7) Uani 1 1 d . . . . .
N1A N 0.35073(19) 0.3817(4) 0.5600(2) 0.0476(5) Uani 1 1 d . . . . .
C2A C 0.500000 0.7594(5) 0.500000 0.0346(7) Uani 1 2 d S T P . .
C3A C 0.40323(19) 0.6289(4) 0.4657(2) 0.0388(5) Uani 1 1 d . . . . .
H3AA H 0.343052 0.713234 0.447380 0.047 Uiso 1 1 calc R U . . .
H3AB H 0.383993 0.546823 0.392878 0.047 Uiso 1 1 calc R U . . .
C3 C 0.40081(18) 0.2901(4) 0.9215(2) 0.0368(5) Uani 1 1 d . . . . .
H3A H 0.337833 0.373917 0.876928 0.044 Uiso 1 1 calc R U . . .
H3B H 0.407640 0.210693 0.861155 0.044 Uiso 1 1 calc R U . . .
C2 C 0.500000 0.4213(5) 1.000000 0.0337(7) Uani 1 2 d S T P . .
C1A C 0.5267(2) 0.8871(5) 0.6144(2) 0.0450(6) Uani 1 1 d . . . . .
H1AA H 0.547421 0.798172 0.684983 0.054 Uiso 1 1 calc R U . . .
H1AB H 0.463716 0.960159 0.597699 0.054 Uiso 1 1 calc R U . . .
C1 C 0.51857(19) 0.5498(4) 0.9118(2) 0.0412(5) Uani 1 1 d . . . . .
H1A H 0.526657 0.460999 0.855942 0.049 Uiso 1 1 calc R U . . .
H1B H 0.584281 0.624740 0.960786 0.049 Uiso 1 1 calc R U . . .

loop_
_atom_site_aniso_label
_atom_site_aniso_U_11
_atom_site_aniso_U_22
_atom_site_aniso_U_33
_atom_site_aniso_U_23
_atom_site_aniso_U_13
_atom_site_aniso_U_12
Cl1 0.0594(4) 0.0478(4) 0.0637(4) 0.0177(3) 0.0316(3) 0.0084(3)
Cl1A 0.0665(5) 0.0493(4) 0.0682(4) -0.0097(3) 0.0279(4) -0.0204(3)
O1A 0.0402(9) 0.0508(12) 0.0468(9) 0.0012(8) 0.0231(8) -0.0114(8)
O1 0.0348(8) 0.0437(10) 0.0469(9) 0.0059(7) 0.0207(7) -0.0068(7)
O2 0.0461(10) 0.0656(13) 0.0579(12) -0.0063(11) 0.0166(9) -0.0166(10)
O3A 0.0970(17) 0.0672(17) 0.0621(13) -0.0022(11) 0.0480(13) -0.0301(14)
O2A 0.0430(11) 0.0714(15) 0.0774(15) 0.0001(12) 0.0279(11) -0.0149(11)
N1 0.0404(11) 0.0373(11) 0.0665(14) -0.0020(11) 0.0335(11) -0.0052(10)
O3 0.0709(14) 0.0637(15) 0.0913(17) 0.0153(12) 0.0537(14) -0.0125(11)
N1A 0.0547(14) 0.0425(12) 0.0574(14) -0.0099(11) 0.0376(12) -0.0125(11)
C2A 0.0304(15) 0.0352(19) 0.0420(16) 0.000 0.0217(13) 0.000
C3A 0.0314(11) 0.0426(13) 0.0446(13) 0.0018(10) 0.0214(10) -0.0001(10)
C3 0.0318(12) 0.0397(13) 0.0380(12) 0.0047(9) 0.0176(10) -0.0026(9)
C2 0.0300(15) 0.0352(18) 0.0370(17) 0.000 0.0184(13) 0.000
C1A 0.0448(14) 0.0419(14) 0.0512(15) -0.0046(11) 0.0272(12) -0.0019(11)
C1 0.0385(12) 0.0404(13) 0.0478(13) 0.0013(11) 0.0249(11) -0.0028(11)

loop_
_atom_type_symbol
_atom_type_description
_atom_type_scat_dispersion_real
_atom_type_scat_dispersion_imag
_atom_type_scat_source
C C 0.0181 0.0091 'International Tables Vol C Tables 4.2.6.8 and 6.1.1.4'
H H 0.0000 0.0000 'International Tables Vol C Tables 4.2.6.8 and 6.1.1.4'
Cl Cl 0.3639 0.7018 'International Tables Vol C Tables 4.2.6.8 and 6.1.1.4'
N N 0.0311 0.0180 'International Tables Vol C Tables 4.2.6.8 and 6.1.1.4'
O O 0.0492 0.0322 'International Tables Vol C Tables 4.2.6.8 and 6.1.1.4'

loop_
_geom_angle_atom_site_label_1
_geom_angle_atom_site_label_2
_geom_angle_atom_site_label_3
_geom_angle
_geom_angle_site_symmetry_1
_geom_angle_site_symmetry_3
_geom_angle_publ_flag
N1A O1A C3A 113.65(19) . . ?
N1 O1 C3 113.59(17) . . ?
O2 N1 O1 118.6(2) . . ?
O2 N1 O3 128.9(2) . . ?
O3 N1 O1 112.5(2) . . ?
O3A N1A O1A 112.6(2) . . ?
O3A N1A O2A 129.2(3) . . ?
O2A N1A O1A 118.2(2) . . ?
C3A C2A C3A 111.2(3) . 2_656 ?
C3A C2A C1A 108.55(14) 2_656 2_656 ?
C3A C2A C1A 107.80(14) . 2_656 ?
C3A C2A C1A 107.80(14) 2_656 . ?
C3A C2A C1A 108.55(14) . . ?
C1A C2A C1A 113.0(3) . 2_656 ?
O1A C3A C2A 106.44(17) . . ?
O1A C3A H3AA 110.4 . . ?
O1A C3A H3AB 110.4 . . ?
C2A C3A H3AA 110.4 . . ?
C2A C3A H3AB 110.4 . . ?
H3AA C3A H3AB 108.6 . . ?
O1 C3 H3A 110.6 . . ?
O1 C3 H3B 110.6 . . ?
O1 C3 C2 105.76(16) . . ?
H3A C3 H3B 108.7 . . ?
C2 C3 H3A 110.6 . . ?
C2 C3 H3B 110.6 . . ?
C3 C2 C3 111.2(3) 2_657 . ?
C1 C2 C3 107.75(13) 2_657 . ?
C1 C2 C3 108.80(13) . . ?
C1 C2 C3 107.74(13) . 2_657 ?
C1 C2 C3 108.80(13) 2_657 2_657 ?
C1 C2 C1 112.6(3) . 2_657 ?
Cl1A C1A H1AA 109.1 . . ?
Cl1A C1A H1AB 109.1 . . ?
C2A C1A Cl1A 112.64(17) . . ?
C2A C1A H1AA 109.1 . . ?
C2A C1A H1AB 109.1 . . ?
H1AA C1A H1AB 107.8 . . ?
Cl1 C1 H1A 109.0 . . ?
Cl1 C1 H1B 109.0 . . ?
C2 C1 Cl1 113.01(15) . . ?
C2 C1 H1A 109.0 . . ?
C2 C1 H1B 109.0 . . ?
H1A C1 H1B 107.8 . . ?

loop_
_geom_bond_atom_site_label_1
_geom_bond_atom_site_label_2
_geom_bond_distance
_geom_bond_site_symmetry_2
_geom_bond_publ_flag
Cl1 C1 1.789(3) . ?
Cl1A C1A 1.791(3) . ?
O1A N1A 1.390(3) . ?
O1A C3A 1.448(3) . ?
O1 N1 1.389(3) . ?
O1 C3 1.448(3) . ?
O2 N1 1.193(3) . ?
O3A N1A 1.201(3) . ?
O2A N1A 1.201(3) . ?
N1 O3 1.203(3) . ?
C2A C3A 1.527(3) . ?
C2A C3A 1.527(3) 2_656 ?
C2A C1A 1.530(3) 2_656 ?
C2A C1A 1.530(3) . ?
C3A H3AA 0.9700 . ?
C3A H3AB 0.9700 . ?
C3 H3A 0.9700 . ?
C3 H3B 0.9700 . ?
C3 C2 1.536(3) . ?
C2 C1 1.532(3) 2_657 ?
C2 C1 1.532(3) . ?
C1A H1AA 0.9700 . ?
C1A H1AB 0.9700 . ?
C1 H1A 0.9700 . ?
C1 H1B 0.9700 . ?

loop_
_geom_torsion_atom_site_label_1
_geom_torsion_atom_site_label_2
_geom_torsion_atom_site_label_3
_geom_torsion_atom_site_label_4
_geom_torsion
_geom_torsion_site_symmetry_1
_geom_torsion_site_symmetry_2
_geom_torsion_site_symmetry_3
_geom_torsion_site_symmetry_4
_geom_torsion_publ_flag
O1 C3 C2 C3 56.08(13) . . . 2_657 ?
O1 C3 C2 C1 174.6(2) . . . . ?
O1 C3 C2 C1 -63.1(2) . . . 2_657 ?
N1 O1 C3 C2 173.07(19) . . . . ?
N1A O1A C3A C2A 176.05(19) . . . . ?
C3A O1A N1A O3A 178.3(2) . . . . ?
C3A O1A N1A O2A -0.4(3) . . . . ?
C3A C2A C3A O1A 57.85(14) 2_656 . . . ?
C3A C2A C1A Cl1A 64.9(3) 2_656 . . . ?
C3A C2A C1A Cl1A -174.56(18) . . . . ?
C3 O1 N1 O2 -0.8(3) . . . . ?
C3 O1 N1 O3 179.0(2) . . . . ?
C3 C2 C1 Cl1 63.2(2) . . . . ?
C3 C2 C1 Cl1 -176.14(17) 2_657 . . . ?
C1A C2A C3A O1A -60.6(2) . . . . ?
C1A C2A C3A O1A 176.7(2) 2_656 . . . ?
C1A C2A C1A Cl1A -55.03(14) 2_656 . . . ?
C1 C2 C1 Cl1 -56.16(13) 2_657 . . . ?
